data_7713523
loop_
_publ_author_name
'Bagchi, Sukanya'
'Kamilya, Sujit'
'Mehta, Sakshi'
'Mandal, Subhankar'
'Bandyopadhyay, Arka'
'Narayan, Awadhesh'
'Ghosh, Subrata'
'Mondal, Abhishake'

_publ_section_title
;
 Spin-State Switching: Chemical Modulation and the Impact of
 Intermolecular Interactions in Manganese(III) Complexes
;
_journal_name_full 'Dalton Transactions'
_journal_paper_doi 10.1039/D3DT01707A
_journal_year 2023
_chemical_formula_sum 'C22 H26 Br2 Mn N4 O6 Re'
_chemical_formula_weight 843.43
_space_group_crystal_system monoclinic
_space_group_IT_number 14
_space_group_name_Hall '-P 2yn'
_space_group_name_H-M_alt 'P 1 21/n 1'
_atom_sites_solution_hydrogens mixed
_audit_creation_method SHELXL-2018/3
_audit_update_record
;
2023-01-26 deposited with the CCDC.	2023-07-18 downloaded from the CCDC.
;
_cell_angle_alpha 90
_cell_angle_beta 110.8880(10)
_cell_angle_gamma 90
_cell_formula_units_Z 4
_cell_length_a 16.5315(4)
_cell_length_b 9.7435(2)
_cell_length_c 17.5103(4)
_cell_measurement_reflns_used 3892
_cell_measurement_temperature 120(2)
_cell_measurement_theta_max 28.30
_cell_measurement_theta_min 2.8
_cell_volume 2635.10(10)
_computing_cell_refinement 'Bruker SAINT'
_computing_data_collection 'Bruker APEX2'
_computing_data_reduction 'Bruker SAINT'
_computing_molecular_graphics 'Olex2 1.3 (Dolomanov et al., 2009)'
_computing_publication_material 'Olex2 1.3 (Dolomanov et al., 2009)'
_computing_structure_refinement 'SHELXL-2018/3 (Sheldrick, 2018)'
_computing_structure_solution 'SHELXT 2014/5 (Sheldrick, 2014)'
_diffrn_ambient_temperature 120(2)
_diffrn_measured_fraction_theta_full 1.000
_diffrn_measured_fraction_theta_max 0.998
_diffrn_measurement_device_type 'Bruker APEX-II CCD'
_diffrn_measurement_method '\f and \w scans'
_diffrn_radiation_type MoK\a
_diffrn_radiation_wavelength 0.71073
_diffrn_reflns_av_R_equivalents 0.0442
_diffrn_reflns_av_unetI/netI 0.0313
_diffrn_reflns_Laue_measured_fraction_full 1.000
_diffrn_reflns_Laue_measured_fraction_max 0.998
_diffrn_reflns_limit_h_max 23
_diffrn_reflns_limit_h_min -23
_diffrn_reflns_limit_k_max 13
_diffrn_reflns_limit_k_min -13
_diffrn_reflns_limit_l_max 25
_diffrn_reflns_limit_l_min -25
_diffrn_reflns_number 52651
_diffrn_reflns_point_group_measured_fraction_full 1.000
_diffrn_reflns_point_group_measured_fraction_max 0.998
_diffrn_reflns_theta_full 25.242
_diffrn_reflns_theta_max 30.557
_diffrn_reflns_theta_min 1.455
_diffrn_source 'sealed tube'
_exptl_absorpt_coefficient_mu 8.146
_exptl_absorpt_correction_T_max 0.742
_exptl_absorpt_correction_T_min 0.682
_exptl_absorpt_correction_type multi-scan
_exptl_absorpt_process_details SADABS
_exptl_crystal_colour 'dark brown'
_exptl_crystal_density_diffrn 2.126
_exptl_crystal_description cuboid
_exptl_crystal_F_000 1616
_exptl_crystal_size_max 0.47
_exptl_crystal_size_mid 0.32
_exptl_crystal_size_min 0.28
_refine_diff_density_max 8.612
_refine_diff_density_min -5.128
_refine_diff_density_rms 0.195
_refine_ls_extinction_method none
_refine_ls_goodness_of_fit_ref 1.048
_refine_ls_hydrogen_treatment mixed
_refine_ls_matrix_type full
_refine_ls_number_parameters 337
_refine_ls_number_reflns 8047
_refine_ls_number_restraints 0
_refine_ls_restrained_S_all 1.048
_refine_ls_R_factor_all 0.0576
_refine_ls_R_factor_gt 0.0449
_refine_ls_shift/su_max 0.001
_refine_ls_shift/su_mean 0.000
_refine_ls_structure_factor_coef Fsqd
_refine_ls_weighting_details 'w=1/[\s^2^(Fo^2^)+(0.0290P)^2^+26.7700P] where P=(Fo^2^+2Fc^2^)/3'
_refine_ls_weighting_scheme calc
_refine_ls_wR_factor_gt 0.0995
_refine_ls_wR_factor_ref 0.1064
_reflns_Friedel_coverage 0.000
_reflns_number_gt 6653
_reflns_number_total 8047
_reflns_threshold_expression 'I > 2\s(I)'
_cod_data_source_file d3dt01707a2.cif
_cod_data_source_block 5Br_120K
_cod_original_sg_symbol_H-M 'P 21/n'
_cod_database_code 7713523
_shelx_shelxl_version_number 2018/3
_shelx_space_group_comment
;
The symmetry employed for this shelxl refinement is uniquely defined
by the following loop, which should always be used as a source of
symmetry information in preference to the above space-group names.
They are only intended as comments.
;

loop_
_space_group_symop_operation_xyz
'x, y, z'
'-x+1/2, y+1/2, -z+1/2'
'-x, -y, -z'
'x-1/2, -y-1/2, z-1/2'

loop_
_atom_site_label
_atom_site_type_symbol
_atom_site_fract_x
_atom_site_fract_y
_atom_site_fract_z
_atom_site_U_iso_or_equiv
_atom_site_adp_type
_atom_site_occupancy
_atom_site_site_symmetry_order
_atom_site_calc_flag
_atom_site_refinement_flags_posn
_atom_site_refinement_flags_adp
_atom_site_refinement_flags_occupancy
_atom_site_disorder_assembly
_atom_site_disorder_group
Re1 Re 0.84063(2) 0.21399(2) 0.45636(2) 0.02797(7) Uani 1 1 d . . . . .
Br1 Br 0.39814(3) 0.19591(6) 0.31612(4) 0.03256(13) Uani 1 1 d . . . . .
Br2 Br 0.59262(4) 1.27672(6) 0.66722(4) 0.03180(13) Uani 1 1 d . . . . .
Mn1 Mn 0.73023(5) 0.74064(8) 0.44260(4) 0.01758(14) Uani 1 1 d . . . . .
O1 O 0.6837(2) 0.6060(4) 0.3624(2) 0.0201(7) Uani 1 1 d . . . . .
O2 O 0.7744(2) 0.8747(4) 0.5230(2) 0.0224(7) Uani 1 1 d . . . . .
N4 N 0.6271(3) 0.8711(5) 0.3870(2) 0.0206(8) Uani 1 1 d . . . . .
N1 N 0.7872(3) 0.8270(5) 0.3567(3) 0.0243(9) Uani 1 1 d . . . . .
N3 N 0.7037(3) 0.6064(5) 0.5261(3) 0.0262(9) Uani 1 1 d . . . . .
O6 O 0.8709(3) 0.3753(4) 0.4348(3) 0.0338(9) Uani 1 1 d . . . . .
C9 C 0.4832(3) 0.3358(5) 0.3301(3) 0.0248(10) Uani 1 1 d . . . . .
C8 C 0.5289(3) 0.3806(6) 0.4069(3) 0.0259(10) Uani 1 1 d . . . . .
H8 H 0.515617 0.347566 0.450837 0.031 Uiso 1 1 calc R U . . .
C7 C 0.5956(3) 0.4760(5) 0.4203(3) 0.0220(9) Uani 1 1 d . . . . .
C12 C 0.6167(3) 0.5241(5) 0.3536(3) 0.0187(9) Uani 1 1 d . . . . .
C22 C 0.7295(3) 0.9556(5) 0.5537(3) 0.0191(9) Uani 1 1 d . . . . .
C17 C 0.6448(3) 1.0003(5) 0.5097(3) 0.0199(9) Uani 1 1 d . . . . .
C16 C 0.6030(3) 0.9668(6) 0.4239(3) 0.0245(10) Uani 1 1 d . . . . .
C15 C 0.5878(4) 0.8700(6) 0.2966(3) 0.0271(11) Uani 1 1 d . . . . .
H15A H 0.535391 0.924731 0.279062 0.033 Uiso 1 1 calc R U . . .
H15B H 0.572463 0.776704 0.277590 0.033 Uiso 1 1 calc R U . . .
C14 C 0.6512(4) 0.9276(6) 0.2598(3) 0.0307(12) Uani 1 1 d . . . . .
H14A H 0.620625 0.941915 0.201798 0.037 Uiso 1 1 calc R U . . .
H14B H 0.670901 1.016517 0.284230 0.037 Uiso 1 1 calc R U . . .
C13 C 0.7294(4) 0.8394(6) 0.2705(3) 0.0303(12) Uani 1 1 d . . . . .
H13A H 0.710322 0.748576 0.248934 0.036 Uiso 1 1 calc R U . . .
H13B H 0.761641 0.878519 0.239078 0.036 Uiso 1 1 calc R U . . .
C1 C 0.8639(4) 0.7426(6) 0.3648(4) 0.0310(12) Uani 1 1 d . . . . .
H1A H 0.899898 0.789036 0.339614 0.037 Uiso 1 1 calc R U . . .
H1B H 0.846009 0.655134 0.337606 0.037 Uiso 1 1 calc R U . . .
C2 C 0.9141(4) 0.7202(6) 0.4544(4) 0.0313(12) Uani 1 1 d . . . . .
H2A H 0.964959 0.664903 0.461154 0.038 Uiso 1 1 calc R U . . .
H2B H 0.932958 0.807694 0.481237 0.038 Uiso 1 1 calc R U . . .
N2 N 0.8578(3) 0.6492(5) 0.4919(3) 0.0276(10) Uani 1 1 d . . . . .
C3 C 0.9005(4) 0.6410(7) 0.5819(4) 0.0350(13) Uani 1 1 d . . . . .
H3A H 0.906565 0.732827 0.604571 0.042 Uiso 1 1 calc R U . . .
H3B H 0.958177 0.603074 0.594915 0.042 Uiso 1 1 calc R U . . .
C4 C 0.8510(5) 0.5538(7) 0.6211(3) 0.0373(14) Uani 1 1 d . . . . .
H4A H 0.885177 0.544559 0.678750 0.045 Uiso 1 1 calc R U . . .
H4B H 0.844041 0.462858 0.597070 0.045 Uiso 1 1 calc R U . . .
C5 C 0.7617(4) 0.6088(7) 0.6126(3) 0.0340(13) Uani 1 1 d . . . . .
H5A H 0.737227 0.552885 0.644878 0.041 Uiso 1 1 calc R U . . .
H5B H 0.766996 0.702050 0.633220 0.041 Uiso 1 1 calc R U . . .
C6 C 0.6481(4) 0.5096(6) 0.5042(3) 0.0284(11) Uani 1 1 d . . . . .
H6 H 0.640597 0.456338 0.545264 0.034 Uiso 1 1 calc R U . . .
C18 C 0.6040(4) 1.0947(5) 0.5445(3) 0.0220(9) Uani 1 1 d . . . . .
H18 H 0.548267 1.125012 0.514735 0.026 Uiso 1 1 calc R U . . .
C19 C 0.6459(4) 1.1420(5) 0.6220(3) 0.0224(10) Uani 1 1 d . . . . .
C20 C 0.7292(4) 1.0972(6) 0.6675(3) 0.0247(10) Uani 1 1 d . . . . .
H20 H 0.756855 1.128962 0.720586 0.030 Uiso 1 1 calc R U . . .
C21 C 0.7703(3) 1.0058(6) 0.6339(3) 0.0248(10) Uani 1 1 d . . . . .
H21 H 0.826012 0.976490 0.664522 0.030 Uiso 1 1 calc R U . . .
C11 C 0.5664(3) 0.4785(5) 0.2750(3) 0.0217(9) Uani 1 1 d . . . . .
H11 H 0.577981 0.511837 0.230180 0.026 Uiso 1 1 calc R U . . .
C10 C 0.4998(3) 0.3850(5) 0.2624(3) 0.0231(10) Uani 1 1 d . . . . .
H10 H 0.466943 0.355615 0.209963 0.028 Uiso 1 1 calc R U . . .
O3 O 0.7309(4) 0.2017(7) 0.4244(5) 0.074(2) Uani 1 1 d . . . . .
O5 O 0.8894(5) 0.1809(6) 0.5575(3) 0.0651(18) Uani 1 1 d . . . . .
O4 O 0.8757(4) 0.0933(5) 0.4016(3) 0.0541(14) Uani 1 1 d . . . . .
H2 H 0.845(4) 0.571(8) 0.482(4) 0.032(19) Uiso 1 1 d . . . . .
H1 H 0.801(4) 0.907(7) 0.372(4) 0.024(16) Uiso 1 1 d . . . . .
H16 H 0.551(4) 1.025(7) 0.390(4) 0.026(16) Uiso 1 1 d . . . . .

loop_
_atom_site_aniso_label
_atom_site_aniso_U_11
_atom_site_aniso_U_22
_atom_site_aniso_U_33
_atom_site_aniso_U_23
_atom_site_aniso_U_13
_atom_site_aniso_U_12
Re1 0.03206(12) 0.02065(11) 0.03071(11) 0.00298(8) 0.01059(9) -0.00480(8)
Br1 0.0202(2) 0.0249(3) 0.0472(3) 0.0096(2) 0.0054(2) -0.0032(2)
Br2 0.0476(3) 0.0250(3) 0.0315(3) -0.0059(2) 0.0247(3) 0.0006(2)
Mn1 0.0199(3) 0.0174(3) 0.0145(3) -0.0024(2) 0.0051(2) -0.0002(3)
O1 0.0237(17) 0.0195(16) 0.0178(15) -0.0035(13) 0.0082(13) -0.0057(13)
O2 0.0217(17) 0.0234(18) 0.0197(16) -0.0048(13) 0.0046(13) 0.0009(14)
N4 0.022(2) 0.025(2) 0.0129(17) -0.0031(15) 0.0033(15) 0.0007(16)
N1 0.028(2) 0.020(2) 0.024(2) -0.0075(17) 0.0079(17) -0.0051(17)
N3 0.032(2) 0.030(2) 0.0179(19) -0.0036(17) 0.0113(18) -0.0041(19)
O6 0.049(3) 0.0203(19) 0.036(2) -0.0009(16) 0.020(2) -0.0054(18)
C9 0.020(2) 0.018(2) 0.037(3) 0.005(2) 0.010(2) 0.0007(18)
C8 0.025(2) 0.024(3) 0.030(3) 0.006(2) 0.012(2) 0.000(2)
C7 0.026(2) 0.020(2) 0.022(2) 0.0014(18) 0.0102(19) -0.0010(19)
C12 0.020(2) 0.014(2) 0.023(2) -0.0006(17) 0.0086(18) -0.0007(17)
C22 0.024(2) 0.017(2) 0.016(2) -0.0018(16) 0.0073(17) -0.0024(17)
C17 0.025(2) 0.018(2) 0.016(2) 0.0001(17) 0.0052(17) -0.0009(18)
C16 0.026(2) 0.028(3) 0.017(2) -0.0011(19) 0.0046(19) 0.004(2)
C15 0.032(3) 0.031(3) 0.013(2) -0.0013(19) 0.0019(19) 0.003(2)
C14 0.047(3) 0.026(3) 0.015(2) 0.0000(19) 0.006(2) -0.005(2)
C13 0.039(3) 0.033(3) 0.020(2) -0.006(2) 0.012(2) -0.015(2)
C1 0.036(3) 0.029(3) 0.036(3) -0.006(2) 0.022(2) -0.004(2)
C2 0.026(3) 0.030(3) 0.037(3) -0.009(2) 0.010(2) 0.000(2)
N2 0.034(3) 0.022(2) 0.025(2) -0.0059(18) 0.0090(19) 0.0011(19)
C3 0.031(3) 0.039(3) 0.027(3) -0.006(2) 0.001(2) 0.010(3)
C4 0.053(4) 0.032(3) 0.019(2) -0.002(2) 0.003(2) 0.007(3)
C5 0.048(4) 0.036(3) 0.016(2) -0.004(2) 0.009(2) -0.006(3)
C6 0.036(3) 0.030(3) 0.023(2) 0.001(2) 0.015(2) -0.003(2)
C18 0.030(3) 0.020(2) 0.019(2) 0.0004(17) 0.0115(19) 0.0032(19)
C19 0.035(3) 0.015(2) 0.023(2) -0.0015(17) 0.017(2) -0.0028(19)
C20 0.032(3) 0.024(2) 0.019(2) -0.0069(19) 0.010(2) -0.006(2)
C21 0.024(2) 0.027(3) 0.021(2) -0.0045(19) 0.0052(19) -0.001(2)
C11 0.024(2) 0.022(2) 0.020(2) -0.0023(18) 0.0081(18) -0.0034(19)
C10 0.022(2) 0.021(2) 0.024(2) -0.0014(19) 0.0057(19) -0.0008(18)
O3 0.047(3) 0.075(4) 0.104(5) 0.035(4) 0.032(4) 0.001(3)
O5 0.102(5) 0.061(4) 0.026(2) 0.005(2) 0.014(3) -0.038(3)
O4 0.086(4) 0.028(2) 0.060(3) -0.010(2) 0.041(3) -0.005(3)

loop_
_atom_type_symbol
_atom_type_description
_atom_type_scat_dispersion_real
_atom_type_scat_dispersion_imag
_atom_type_scat_source
C C 0.0033 0.0016 'International Tables Vol C Tables 4.2.6.8 and 6.1.1.4'
H H 0.0000 0.0000 'International Tables Vol C Tables 4.2.6.8 and 6.1.1.4'
N N 0.0061 0.0033 'International Tables Vol C Tables 4.2.6.8 and 6.1.1.4'
O O 0.0106 0.0060 'International Tables Vol C Tables 4.2.6.8 and 6.1.1.4'
Mn Mn 0.3368 0.7283 'International Tables Vol C Tables 4.2.6.8 and 6.1.1.4'
Br Br -0.2901 2.4595 'International Tables Vol C Tables 4.2.6.8 and 6.1.1.4'
Re Re -1.0185 7.2310 'International Tables Vol C Tables 4.2.6.8 and 6.1.1.4'

loop_
_geom_angle_atom_site_label_1
_geom_angle_atom_site_label_2
_geom_angle_atom_site_label_3
_geom_angle
_geom_angle_site_symmetry_1
_geom_angle_site_symmetry_3
_geom_angle_publ_flag
O5 Re1 O3 112.6(3) . . ?
O5 Re1 O6 109.5(2) . . ?
O3 Re1 O6 110.4(3) . . ?
O5 Re1 O4 108.6(3) . . ?
O3 Re1 O4 107.2(3) . . ?
O6 Re1 O4 108.3(2) . . ?
O2 Mn1 O1 178.83(16) . . ?
O2 Mn1 N4 87.71(16) . . ?
O1 Mn1 N4 91.63(16) . . ?
O2 Mn1 N3 91.93(17) . . ?
O1 Mn1 N3 87.40(16) . . ?
N4 Mn1 N3 111.38(18) . . ?
O2 Mn1 N2 85.64(17) . . ?
O1 Mn1 N2 95.24(17) . . ?
N4 Mn1 N2 164.11(19) . . ?
N3 Mn1 N2 83.29(19) . . ?
O2 Mn1 N1 95.71(17) . . ?
O1 Mn1 N1 85.20(16) . . ?
N4 Mn1 N1 85.74(17) . . ?
N3 Mn1 N1 161.55(19) . . ?
N2 Mn1 N1 80.59(19) . . ?
C12 O1 Mn1 127.5(3) . . ?
C22 O2 Mn1 126.7(3) . . ?
C16 N4 C15 116.7(4) . . ?
C16 N4 Mn1 124.3(3) . . ?
C15 N4 Mn1 118.1(3) . . ?
C1 N1 C13 111.5(4) . . ?
C1 N1 Mn1 106.4(3) . . ?
C13 N1 Mn1 116.7(3) . . ?
C1 N1 H1 112(4) . . ?
C13 N1 H1 105(4) . . ?
Mn1 N1 H1 105(4) . . ?
C6 N3 C5 117.0(5) . . ?
C6 N3 Mn1 123.6(4) . . ?
C5 N3 Mn1 118.7(4) . . ?
C8 C9 C10 121.5(5) . . ?
C8 C9 Br1 118.7(4) . . ?
C10 C9 Br1 119.7(4) . . ?
C9 C8 C7 120.5(5) . . ?
C9 C8 H8 119.7 . . ?
C7 C8 H8 119.7 . . ?
C8 C7 C12 119.6(5) . . ?
C8 C7 C6 118.2(5) . . ?
C12 C7 C6 121.8(5) . . ?
O1 C12 C11 118.8(4) . . ?
O1 C12 C7 123.0(4) . . ?
C11 C12 C7 118.1(4) . . ?
O2 C22 C17 123.8(4) . . ?
O2 C22 C21 118.2(4) . . ?
C17 C22 C21 117.9(5) . . ?
C18 C17 C22 120.3(4) . . ?
C18 C17 C16 118.2(5) . . ?
C22 C17 C16 120.9(5) . . ?
N4 C16 C17 124.7(5) . . ?
N4 C16 H16 117(4) . . ?
C17 C16 H16 118(4) . . ?
N4 C15 C14 110.2(4) . . ?
N4 C15 H15A 109.6 . . ?
C14 C15 H15A 109.6 . . ?
N4 C15 H15B 109.6 . . ?
C14 C15 H15B 109.6 . . ?
H15A C15 H15B 108.1 . . ?
C13 C14 C15 115.3(5) . . ?
C13 C14 H14A 108.4 . . ?
C15 C14 H14A 108.4 . . ?
C13 C14 H14B 108.4 . . ?
C15 C14 H14B 108.4 . . ?
H14A C14 H14B 107.5 . . ?
N1 C13 C14 112.8(4) . . ?
N1 C13 H13A 109.0 . . ?
C14 C13 H13A 109.0 . . ?
N1 C13 H13B 109.0 . . ?
C14 C13 H13B 109.0 . . ?
H13A C13 H13B 107.8 . . ?
N1 C1 C2 108.5(4) . . ?
N1 C1 H1A 110.0 . . ?
C2 C1 H1A 110.0 . . ?
N1 C1 H1B 110.0 . . ?
C2 C1 H1B 110.0 . . ?
H1A C1 H1B 108.4 . . ?
N2 C2 C1 109.2(5) . . ?
N2 C2 H2A 109.8 . . ?
C1 C2 H2A 109.8 . . ?
N2 C2 H2B 109.8 . . ?
C1 C2 H2B 109.8 . . ?
H2A C2 H2B 108.3 . . ?
C3 N2 C2 111.0(5) . . ?
C3 N2 Mn1 118.2(4) . . ?
C2 N2 Mn1 107.8(4) . . ?
C3 N2 H2 100(5) . . ?
C2 N2 H2 120(5) . . ?
Mn1 N2 H2 100(5) . . ?
N2 C3 C4 112.6(5) . . ?
N2 C3 H3A 109.1 . . ?
C4 C3 H3A 109.1 . . ?
N2 C3 H3B 109.1 . . ?
C4 C3 H3B 109.1 . . ?
H3A C3 H3B 107.8 . . ?
C3 C4 C5 115.0(5) . . ?
C3 C4 H4A 108.5 . . ?
C5 C4 H4A 108.5 . . ?
C3 C4 H4B 108.5 . . ?
C5 C4 H4B 108.5 . . ?
H4A C4 H4B 107.5 . . ?
N3 C5 C4 110.2(5) . . ?
N3 C5 H5A 109.6 . . ?
C4 C5 H5A 109.6 . . ?
N3 C5 H5B 109.6 . . ?
C4 C5 H5B 109.6 . . ?
H5A C5 H5B 108.1 . . ?
N3 C6 C7 125.2(5) . . ?
N3 C6 H6 117.4 . . ?
C7 C6 H6 117.4 . . ?
C19 C18 C17 120.1(5) . . ?
C19 C18 H18 120.0 . . ?
C17 C18 H18 120.0 . . ?
C18 C19 C20 120.7(5) . . ?
C18 C19 Br2 120.0(4) . . ?
C20 C19 Br2 119.2(4) . . ?
C21 C20 C19 119.8(5) . . ?
C21 C20 H20 120.1 . . ?
C19 C20 H20 120.1 . . ?
C20 C21 C22 121.1(5) . . ?
C20 C21 H21 119.4 . . ?
C22 C21 H21 119.4 . . ?
C10 C11 C12 121.6(5) . . ?
C10 C11 H11 119.2 . . ?
C12 C11 H11 119.2 . . ?
C11 C10 C9 118.5(5) . . ?
C11 C10 H10 120.7 . . ?
C9 C10 H10 120.7 . . ?

loop_
_geom_bond_atom_site_label_1
_geom_bond_atom_site_label_2
_geom_bond_distance
_geom_bond_site_symmetry_2
_geom_bond_publ_flag
Re1 O5 1.694(5) . ?
Re1 O3 1.701(6) . ?
Re1 O6 1.732(4) . ?
Re1 O4 1.742(5) . ?
Br1 C9 1.911(5) . ?
Br2 C19 1.904(5) . ?
Mn1 O2 1.868(4) . ?
Mn1 O1 1.875(3) . ?
Mn1 N4 2.071(4) . ?
Mn1 N3 2.121(5) . ?
Mn1 N2 2.166(5) . ?
Mn1 N1 2.207(5) . ?
O1 C12 1.330(6) . ?
O2 C22 1.322(6) . ?
N4 C16 1.276(7) . ?
N4 C15 1.481(6) . ?
N1 C1 1.474(8) . ?
N1 C13 1.475(7) . ?
N1 H1 0.83(7) . ?
N3 C6 1.277(7) . ?
N3 C5 1.477(7) . ?
C9 C8 1.358(8) . ?
C9 C10 1.394(7) . ?
C8 C7 1.396(7) . ?
C8 H8 0.9300 . ?
C7 C12 1.414(7) . ?
C7 C6 1.452(7) . ?
C12 C11 1.403(7) . ?
C22 C17 1.405(7) . ?
C22 C21 1.411(7) . ?
C17 C18 1.402(7) . ?
C17 C16 1.449(7) . ?
C16 H16 1.02(6) . ?
C15 C14 1.520(8) . ?
C15 H15A 0.9700 . ?
C15 H15B 0.9700 . ?
C14 C13 1.507(9) . ?
C14 H14A 0.9700 . ?
C14 H14B 0.9700 . ?
C13 H13A 0.9700 . ?
C13 H13B 0.9700 . ?
C1 C2 1.506(9) . ?
C1 H1A 0.9700 . ?
C1 H1B 0.9700 . ?
C2 N2 1.486(8) . ?
C2 H2A 0.9700 . ?
C2 H2B 0.9700 . ?
N2 C3 1.481(7) . ?
N2 H2 0.80(8) . ?
C3 C4 1.505(10) . ?
C3 H3A 0.9700 . ?
C3 H3B 0.9700 . ?
C4 C5 1.528(9) . ?
C4 H4A 0.9700 . ?
C4 H4B 0.9700 . ?
C5 H5A 0.9700 . ?
C5 H5B 0.9700 . ?
C6 H6 0.9300 . ?
C18 C19 1.366(7) . ?
C18 H18 0.9300 . ?
C19 C20 1.392(8) . ?
C20 C21 1.374(7) . ?
C20 H20 0.9300 . ?
C21 H21 0.9300 . ?
C11 C10 1.384(7) . ?
C11 H11 0.9300 . ?
C10 H10 0.9300 . ?

loop_
_geom_torsion_atom_site_label_1
_geom_torsion_atom_site_label_2
_geom_torsion_atom_site_label_3
_geom_torsion_atom_site_label_4
_geom_torsion
_geom_torsion_site_symmetry_1
_geom_torsion_site_symmetry_2
_geom_torsion_site_symmetry_3
_geom_torsion_site_symmetry_4
_geom_torsion_publ_flag
N4 Mn1 O1 C12 -74.2(4) . . . . ?
N3 Mn1 O1 C12 37.1(4) . . . . ?
N2 Mn1 O1 C12 120.2(4) . . . . ?
N1 Mn1 O1 C12 -159.8(4) . . . . ?
N4 Mn1 O2 C22 37.1(4) . . . . ?
N3 Mn1 O2 C22 -74.3(4) . . . . ?
N2 Mn1 O2 C22 -157.4(4) . . . . ?
N1 Mn1 O2 C22 122.6(4) . . . . ?
C10 C9 C8 C7 -1.4(8) . . . . ?
Br1 C9 C8 C7 175.7(4) . . . . ?
C9 C8 C7 C12 -1.2(8) . . . . ?
C9 C8 C7 C6 -173.7(5) . . . . ?
Mn1 O1 C12 C11 150.5(4) . . . . ?
Mn1 O1 C12 C7 -32.2(7) . . . . ?
C8 C7 C12 O1 -174.3(5) . . . . ?
C6 C7 C12 O1 -2.1(8) . . . . ?
C8 C7 C12 C11 3.0(7) . . . . ?
C6 C7 C12 C11 175.3(5) . . . . ?
Mn1 O2 C22 C17 -30.4(7) . . . . ?
Mn1 O2 C22 C21 153.0(4) . . . . ?
O2 C22 C17 C18 -175.0(5) . . . . ?
C21 C22 C17 C18 1.7(7) . . . . ?
O2 C22 C17 C16 -4.3(8) . . . . ?
C21 C22 C17 C16 172.3(5) . . . . ?
C15 N4 C16 C17 -168.1(5) . . . . ?
Mn1 N4 C16 C17 1.1(8) . . . . ?
C18 C17 C16 N4 -171.0(5) . . . . ?
C22 C17 C16 N4 18.2(8) . . . . ?
C16 N4 C15 C14 102.1(6) . . . . ?
Mn1 N4 C15 C14 -67.8(5) . . . . ?
N4 C15 C14 C13 68.9(6) . . . . ?
C1 N1 C13 C14 -178.8(5) . . . . ?
Mn1 N1 C13 C14 58.6(6) . . . . ?
C15 C14 C13 N1 -66.2(6) . . . . ?
C13 N1 C1 C2 -173.2(5) . . . . ?
Mn1 N1 C1 C2 -44.9(5) . . . . ?
N1 C1 C2 N2 59.6(6) . . . . ?
C1 C2 N2 C3 -172.6(5) . . . . ?
C1 C2 N2 Mn1 -41.7(5) . . . . ?
C2 N2 C3 C4 -172.5(5) . . . . ?
Mn1 N2 C3 C4 62.2(6) . . . . ?
N2 C3 C4 C5 -64.3(7) . . . . ?
C6 N3 C5 C4 102.5(6) . . . . ?
Mn1 N3 C5 C4 -67.7(6) . . . . ?
C3 C4 C5 N3 66.0(7) . . . . ?
C5 N3 C6 C7 -169.2(5) . . . . ?
Mn1 N3 C6 C7 0.4(8) . . . . ?
C8 C7 C6 N3 -170.7(6) . . . . ?
C12 C7 C6 N3 16.9(9) . . . . ?
C22 C17 C18 C19 -1.0(8) . . . . ?
C16 C17 C18 C19 -171.9(5) . . . . ?
C17 C18 C19 C20 -0.3(8) . . . . ?
C17 C18 C19 Br2 177.0(4) . . . . ?
C18 C19 C20 C21 1.0(8) . . . . ?
Br2 C19 C20 C21 -176.4(4) . . . . ?
C19 C20 C21 C22 -0.3(8) . . . . ?
O2 C22 C21 C20 175.8(5) . . . . ?
C17 C22 C21 C20 -1.0(8) . . . . ?
O1 C12 C11 C10 175.1(5) . . . . ?
C7 C12 C11 C10 -2.4(8) . . . . ?
C12 C11 C10 C9 0.0(8) . . . . ?
C8 C9 C10 C11 2.0(8) . . . . ?
Br1 C9 C10 C11 -175.0(4) . . . . ?
